data_1526622
loop_
_publ_author_name
'Kim, J.'
'Hughbanks, T.'

_publ_section_title
;
 Direct and indirect preparation of layered quaternary manganese
 tellurides; A Mnx My Te2 (A= Li, Na; M= Cu, Ag; x+y<= 2)
;
_journal_name_full 'Journal of Alloys Compd.'
_journal_page_first 116
_journal_page_last 120
_journal_volume 327
_journal_year 2001
_chemical_formula_sum 'Cu0.19 Li Mn0.98 Te2'
_chemical_name_systematic 'Li Mn0.98 Cu0.19 Te2'
_space_group_IT_number 164
_symmetry_space_group_name_Hall '-P 3 2"'
_symmetry_space_group_name_H-M 'P -3 m 1'
_cell_angle_alpha 90
_cell_angle_beta 90
_cell_angle_gamma 120
_cell_formula_units_Z 1
_cell_length_a 4.478
_cell_length_b 4.478
_cell_length_c 7.17
_cell_volume 124.514
_citation_journal_id_ASTM JALCEU
_cod_data_source_file Kim_JALCEU_2001_1323.cif
_cod_data_source_block Cu0.19Li1Mn0.98Te2
_cod_original_cell_volume 124.5139
_cod_original_formula_sum 'Cu0.19 Li1 Mn0.98 Te2'
_cod_database_code 1526622

loop_
_symmetry_equiv_pos_as_xyz
x,y,z
-y,x-y,z
-x+y,-x,z
y,x,-z
-x,-x+y,-z
x-y,-y,-z
-x,-y,-z
y,-x+y,-z
x-y,x,-z
-y,-x,z
x,x-y,z
-x+y,y,z

loop_
_atom_site_label
_atom_site_type_symbol
_atom_site_fract_x
_atom_site_fract_y
_atom_site_fract_z
_atom_site_occupancy
_atom_site_U_iso_or_equiv
Mn1 Mn+2 0.6667 0.3333 0.6255 0.49 0.0
Te1 Te-2 0.6667 0.3333 0.2414 1 0.0
Cu1 Cu+1 0.6667 0.3333 0.6255 0.095 0.0
Li1 Li+1 0 0 0 1 0.0
